data_4119453
loop_
_publ_author_name
'Daniel Sieh'
'Peter Burger'

_publ_contact_author_address
;Institut fuer Anorganische und Angewandte Chemie
Universitaet Hamburg
Martin-Luther-King-Platz 6
D-20146 Hamburg 
;
_publ_contact_author_email burger@chemie.uni-hamburg.de
_publ_contact_author_name 'Peter Burger'
_publ_section_title
;
 Si-H Activation in an Iridium Nitrido Complex-A Mechanistic and
 Theoretical Study
;
_journal_name_full 'Journal of the American Chemical Society'
_journal_page_first 3971
_journal_page_last 3982
_journal_paper_doi 10.1021/ja311905h
_journal_volume 135
_journal_year 2013
_chemical_formula_moiety 'C52 H58 F3 Ir N4 Si'
_chemical_formula_sum 'C52 H58 F3 Ir N4 Si'
_chemical_formula_weight 1016.31
_chemical_name_systematic
; 
 ? 
;
_space_group_IT_number 14
_symmetry_cell_setting monoclinic
_symmetry_space_group_name_Hall '-P 2yn'
_symmetry_space_group_name_H-M 'P 1 21/n 1'
_atom_sites_solution_hydrogens geom
_atom_sites_solution_primary direct
_atom_sites_solution_secondary difmap
_audit_creation_method SHELXL-97
_cell_angle_alpha 90.00
_cell_angle_beta 93.523(2)
_cell_angle_gamma 90.00
_cell_formula_units_Z 8
_cell_length_a 17.9762(12)
_cell_length_b 21.7959(15)
_cell_length_c 23.8077(16)
_cell_measurement_reflns_used 9556
_cell_measurement_temperature 100(2)
_cell_measurement_theta_max 25.847
_cell_measurement_theta_min 2.187
_cell_volume 9310.4(11)
_computing_cell_refinement 'SAINT (Bruker AXS, 2008)'
_computing_data_collection 'SMART (Bruker AXS, 2008)'
_computing_data_reduction 'SAINT (Bruker AXS, 2008)'
_computing_molecular_graphics 'ORTEP-3 (Farrugia, 1997-2005 Glasgow)'
_computing_publication_material 'SHELXTL (Bruker AXS, 1998)'
_computing_structure_refinement 'SHELXL-97 (Sheldrick, 1997)'
_computing_structure_solution 'SHELXS-97 (Sheldrick, 1990)'
_diffrn_ambient_temperature 100(2)
_diffrn_measured_fraction_theta_full 0.982
_diffrn_measured_fraction_theta_max 0.982
_diffrn_measurement_device_type 'Bruker Smart APEX CCD area detector'
_diffrn_measurement_method omega-scan
_diffrn_radiation_monochromator graphite
_diffrn_radiation_source 'fine-focus sealed tube'
_diffrn_radiation_type MoK\a
_diffrn_radiation_wavelength 0.71073
_diffrn_reflns_av_R_equivalents 0.1041
_diffrn_reflns_av_sigmaI/netI 0.0808
_diffrn_reflns_limit_h_max 22
_diffrn_reflns_limit_h_min -22
_diffrn_reflns_limit_k_max 28
_diffrn_reflns_limit_k_min -28
_diffrn_reflns_limit_l_max 30
_diffrn_reflns_limit_l_min -29
_diffrn_reflns_number 121609
_diffrn_reflns_theta_full 27.50
_diffrn_reflns_theta_max 27.50
_diffrn_reflns_theta_min 1.87
_diffrn_standards_decay_% none
_diffrn_standards_interval_count none
_diffrn_standards_interval_time none
_diffrn_standards_number none
_exptl_absorpt_coefficient_mu 2.945
_exptl_absorpt_correction_T_max 0.8667
_exptl_absorpt_correction_T_min 0.5904
_exptl_absorpt_correction_type numerical
_exptl_absorpt_process_details 'SADABS (Bruker AXS, 2008)'
_exptl_crystal_colour black
_exptl_crystal_density_diffrn 1.450
_exptl_crystal_description plate
_exptl_crystal_F_000 4128
_exptl_crystal_size_max 0.20
_exptl_crystal_size_mid 0.20
_exptl_crystal_size_min 0.05
_refine_diff_density_max 7.238
_refine_diff_density_min -4.360
_refine_diff_density_rms 0.214
_refine_ls_extinction_method none
_refine_ls_goodness_of_fit_ref 1.183
_refine_ls_hydrogen_treatment riding
_refine_ls_matrix_type full
_refine_ls_number_parameters 1119
_refine_ls_number_reflns 21000
_refine_ls_number_restraints 0
_refine_ls_restrained_S_all 1.183
_refine_ls_R_factor_all 0.1137
_refine_ls_R_factor_gt 0.0707
_refine_ls_shift/su_max 0.001
_refine_ls_shift/su_mean 0.000
_refine_ls_structure_factor_coef Fsqd
_refine_ls_weighting_details 'calc w=1/[\s^2^(Fo^2^)+(0.0079P)^2^+197.3941P] where P=(Fo^2^+2Fc^2^)/3'
_refine_ls_weighting_scheme calc
_refine_ls_wR_factor_gt 0.1535
_refine_ls_wR_factor_ref 0.1768
_reflns_number_gt 14704
_reflns_number_total 21000
_reflns_threshold_expression >2sigma(I)
_cod_data_source_file ja311905h_si_002.cif
_cod_data_source_block 391ds2
_cod_database_code 4119453

loop_
_symmetry_equiv_pos_as_xyz
'x, y, z'
'-x+1/2, y+1/2, -z+1/2'
'-x, -y, -z'
'x-1/2, -y-1/2, z-1/2'

loop_
_atom_site_label
_atom_site_type_symbol
_atom_site_fract_x
_atom_site_fract_y
_atom_site_fract_z
_atom_site_U_iso_or_equiv
_atom_site_adp_type
_atom_site_occupancy
_atom_site_symmetry_multiplicity
_atom_site_calc_flag
_atom_site_refinement_flags
Ir1 Ir 0.23838(2) 0.540015(17) 0.262299(17) 0.02039(10) Uani 1 1 d .
Si1 Si 0.31850(15) 0.39634(13) 0.22883(12) 0.0214(6) Uani 1 1 d .
N1 N 0.2027(4) 0.5655(4) 0.1828(3) 0.0218(17) Uani 1 1 d .
N2 N 0.1745(4) 0.6079(4) 0.2774(4) 0.0219(18) Uani 1 1 d .
N3 N 0.2550(4) 0.5472(4) 0.3470(3) 0.0204(17) Uani 1 1 d .
N4 N 0.3045(5) 0.4663(4) 0.2588(4) 0.0270(19) Uani 1 1 d .
H4N H 0.3426 0.4726 0.2831 0.032 Uiso 1 1 calc R
C1 C 0.1235(6) 0.6443(5) 0.1276(4) 0.028(2) Uani 1 1 d .
H1A H 0.1470 0.6847 0.1253 0.042 Uiso 1 1 calc R
H1B H 0.0693 0.6493 0.1280 0.042 Uiso 1 1 calc R
H1C H 0.1353 0.6197 0.0949 0.042 Uiso 1 1 calc R
C2 C 0.1526(5) 0.6123(5) 0.1810(4) 0.023(2) Uani 1 1 d .
C3 C 0.1327(5) 0.6348(4) 0.2339(4) 0.023(2) Uani 1 1 d .
C4 C 0.0845(5) 0.6824(4) 0.2446(5) 0.025(2) Uani 1 1 d .
H4 H 0.0562 0.7019 0.2147 0.030 Uiso 1 1 calc R
C5 C 0.0783(6) 0.7014(5) 0.3002(5) 0.027(2) Uani 1 1 d .
H5 H 0.0426 0.7320 0.3078 0.033 Uiso 1 1 calc R
C6 C 0.1240(6) 0.6764(5) 0.3459(5) 0.031(3) Uani 1 1 d .
H6 H 0.1232 0.6916 0.3833 0.038 Uiso 1 1 calc R
C7 C 0.1703(6) 0.6271(4) 0.3311(4) 0.024(2) Uani 1 1 d .
C8 C 0.2188(5) 0.5938(4) 0.3697(4) 0.022(2) Uani 1 1 d .
C9 C 0.2308(6) 0.6116(5) 0.4296(4) 0.032(3) Uani 1 1 d .
H9A H 0.2482 0.5760 0.4518 0.049 Uiso 1 1 calc R
H9B H 0.1838 0.6265 0.4435 0.049 Uiso 1 1 calc R
H9C H 0.2682 0.6443 0.4333 0.049 Uiso 1 1 calc R
C10 C 0.2336(5) 0.5520(5) 0.1296(4) 0.024(2) Uani 1 1 d .
C11 C 0.2018(5) 0.5045(5) 0.0955(4) 0.024(2) Uani 1 1 d .
C12 C 0.2283(6) 0.4964(5) 0.0421(4) 0.028(2) Uani 1 1 d .
H12 H 0.2076 0.4650 0.0183 0.034 Uiso 1 1 calc R
C13 C 0.2844(6) 0.5336(5) 0.0231(5) 0.032(2) Uani 1 1 d .
H13 H 0.3018 0.5275 -0.0134 0.038 Uiso 1 1 calc R
C14 C 0.3146(6) 0.5794(5) 0.0573(5) 0.031(3) Uani 1 1 d .
H14 H 0.3528 0.6046 0.0439 0.037 Uiso 1 1 calc R
C15 C 0.2905(6) 0.5898(5) 0.1116(5) 0.027(2) Uani 1 1 d .
C16 C 0.3037(5) 0.5097(5) 0.3833(4) 0.021(2) Uani 1 1 d .
C17 C 0.2733(5) 0.4578(5) 0.4088(4) 0.027(2) Uani 1 1 d .
C18 C 0.3205(6) 0.4231(5) 0.4460(5) 0.031(2) Uani 1 1 d .
H18 H 0.3018 0.3879 0.4639 0.037 Uiso 1 1 calc R
C19 C 0.3948(7) 0.4405(6) 0.4563(5) 0.036(3) Uani 1 1 d .
H19 H 0.4262 0.4179 0.4823 0.044 Uiso 1 1 calc R
C20 C 0.4226(6) 0.4902(5) 0.4289(4) 0.031(2) Uani 1 1 d .
H20 H 0.4737 0.5005 0.4355 0.037 Uiso 1 1 calc R
C21 C 0.3784(6) 0.5256(5) 0.3921(4) 0.025(2) Uani 1 1 d .
C22 C 0.1368(6) 0.4655(5) 0.1135(5) 0.028(2) Uani 1 1 d .
H22 H 0.1373 0.4671 0.1555 0.034 Uiso 1 1 calc R
C23 C 0.0625(6) 0.4919(5) 0.0905(6) 0.038(3) Uani 1 1 d .
H23A H 0.0620 0.4944 0.0494 0.057 Uiso 1 1 calc R
H23B H 0.0560 0.5331 0.1060 0.057 Uiso 1 1 calc R
H23C H 0.0218 0.4654 0.1013 0.057 Uiso 1 1 calc R
C24 C 0.1433(6) 0.3986(5) 0.0968(5) 0.032(2) Uani 1 1 d .
H24A H 0.1023 0.3752 0.1117 0.048 Uiso 1 1 calc R
H24B H 0.1909 0.3822 0.1123 0.048 Uiso 1 1 calc R
H24C H 0.1408 0.3953 0.0557 0.048 Uiso 1 1 calc R
C25 C 0.3257(6) 0.6404(5) 0.1478(5) 0.032(3) Uani 1 1 d .
H25 H 0.2948 0.6457 0.1810 0.039 Uiso 1 1 calc R
C26 C 0.3266(7) 0.7022(6) 0.1167(6) 0.047(3) Uani 1 1 d .
H26A H 0.3606 0.6996 0.0861 0.070 Uiso 1 1 calc R
H26B H 0.3436 0.7345 0.1430 0.070 Uiso 1 1 calc R
H26C H 0.2762 0.7118 0.1010 0.070 Uiso 1 1 calc R
C27 C 0.4032(7) 0.6234(6) 0.1698(6) 0.047(3) Uani 1 1 d .
H27A H 0.4026 0.5825 0.1870 0.071 Uiso 1 1 calc R
H27B H 0.4212 0.6535 0.1980 0.071 Uiso 1 1 calc R
H27C H 0.4365 0.6231 0.1386 0.071 Uiso 1 1 calc R
C28 C 0.1928(6) 0.4372(5) 0.3939(5) 0.031(2) Uani 1 1 d .
H28 H 0.1775 0.4549 0.3561 0.037 Uiso 1 1 calc R
C29 C 0.1405(7) 0.4634(6) 0.4360(6) 0.045(3) Uani 1 1 d .
H29A H 0.1507 0.4438 0.4727 0.067 Uiso 1 1 calc R
H29B H 0.0887 0.4556 0.4227 0.067 Uiso 1 1 calc R
H29C H 0.1486 0.5078 0.4396 0.067 Uiso 1 1 calc R
C30 C 0.1825(6) 0.3685(5) 0.3899(5) 0.033(3) Uani 1 1 d .
H30A H 0.2119 0.3522 0.3599 0.050 Uiso 1 1 calc R
H30B H 0.1297 0.3590 0.3815 0.050 Uiso 1 1 calc R
H30C H 0.1993 0.3495 0.4259 0.050 Uiso 1 1 calc R
C31 C 0.4107(6) 0.5795(5) 0.3616(5) 0.035(3) Uani 1 1 d .
H31 H 0.3687 0.6006 0.3400 0.042 Uiso 1 1 calc R
C32 C 0.4487(8) 0.6263(6) 0.4007(6) 0.048(3) Uani 1 1 d .
H32A H 0.4925 0.6076 0.4204 0.072 Uiso 1 1 calc R
H32B H 0.4139 0.6400 0.4282 0.072 Uiso 1 1 calc R
H32C H 0.4643 0.6616 0.3788 0.072 Uiso 1 1 calc R
C33 C 0.4654(6) 0.5562(6) 0.3190(5) 0.037(3) Uani 1 1 d .
H33A H 0.4803 0.5905 0.2955 0.056 Uiso 1 1 calc R
H33B H 0.4410 0.5246 0.2951 0.056 Uiso 1 1 calc R
H33C H 0.5095 0.5388 0.3392 0.056 Uiso 1 1 calc R
C34 C 0.3965(6) 0.3578(5) 0.2718(4) 0.026(2) Uani 1 1 d .
C35 C 0.3851(6) 0.3365(5) 0.3267(4) 0.030(2) Uani 1 1 d .
H35 H 0.3370 0.3403 0.3407 0.036 Uiso 1 1 calc R
C36 C 0.4419(6) 0.3103(5) 0.3607(5) 0.030(2) Uani 1 1 d .
H36 H 0.4333 0.2981 0.3980 0.036 Uiso 1 1 calc R
C37 C 0.5115(6) 0.3022(5) 0.3394(5) 0.030(2) Uani 1 1 d .
H37 H 0.5502 0.2828 0.3618 0.037 Uiso 1 1 calc R
C38 C 0.5246(6) 0.3221(5) 0.2857(5) 0.030(2) Uani 1 1 d .
H38 H 0.5723 0.3166 0.2714 0.036 Uiso 1 1 calc R
C39 C 0.4686(5) 0.3501(5) 0.2528(5) 0.024(2) Uani 1 1 d .
H39 H 0.4788 0.3644 0.2164 0.029 Uiso 1 1 calc R
C40 C 0.3505(5) 0.4007(5) 0.1553(4) 0.022(2) Uani 1 1 d .
C41 C 0.3923(6) 0.4508(5) 0.1397(5) 0.030(2) Uani 1 1 d .
H41 H 0.4027 0.4829 0.1660 0.036 Uiso 1 1 calc R
C42 C 0.4197(6) 0.4550(5) 0.0854(5) 0.032(2) Uani 1 1 d .
H42 H 0.4481 0.4895 0.0751 0.038 Uiso 1 1 calc R
C43 C 0.4040(6) 0.4072(6) 0.0474(5) 0.033(3) Uani 1 1 d .
C44 C 0.3658(6) 0.3563(5) 0.0627(5) 0.031(2) Uani 1 1 d .
H44 H 0.3578 0.3233 0.0368 0.037 Uiso 1 1 calc R
C45 C 0.3390(6) 0.3527(5) 0.1157(4) 0.027(2) Uani 1 1 d .
H45 H 0.3122 0.3172 0.1258 0.033 Uiso 1 1 calc R
C46 C 0.2344(5) 0.3449(4) 0.2301(4) 0.023(2) Uani 1 1 d .
C47 C 0.1635(5) 0.3685(5) 0.2399(4) 0.024(2) Uani 1 1 d .
H47 H 0.1585 0.4111 0.2472 0.029 Uiso 1 1 calc R
C48 C 0.1010(6) 0.3317(5) 0.2392(5) 0.031(2) Uani 1 1 d .
H48 H 0.0537 0.3490 0.2454 0.037 Uiso 1 1 calc R
C49 C 0.1077(6) 0.2697(5) 0.2294(5) 0.035(3) Uani 1 1 d .
H49 H 0.0646 0.2444 0.2283 0.042 Uiso 1 1 calc R
C50 C 0.1762(6) 0.2440(5) 0.2211(5) 0.036(3) Uani 1 1 d .
H50 H 0.1806 0.2010 0.2153 0.044 Uiso 1 1 calc R
C51 C 0.2388(6) 0.2816(5) 0.2214(4) 0.029(2) Uani 1 1 d .
H51 H 0.2859 0.2637 0.2154 0.035 Uiso 1 1 calc R
C52 C 0.4316(7) 0.4127(6) -0.0113(5) 0.041(3) Uani 1 1 d .
F1 F 0.3885(4) 0.3800(4) -0.0487(3) 0.0488(19) Uani 1 1 d .
F2 F 0.4301(4) 0.4711(4) -0.0307(3) 0.0504(19) Uani 1 1 d .
F3 F 0.5008(4) 0.3928(4) -0.0153(3) 0.0452(18) Uani 1 1 d .
Ir11 Ir 0.23443(2) 0.221942(17) 0.784725(17) 0.01984(10) Uani 1 1 d .
Si11 Si 0.31800(15) 0.09303(13) 0.72015(12) 0.0222(6) Uani 1 1 d .
N11 N 0.1956(4) 0.2598(4) 0.7107(3) 0.0218(18) Uani 1 1 d .
N12 N 0.1761(4) 0.2886(4) 0.8102(4) 0.0229(18) Uani 1 1 d .
N13 N 0.2529(4) 0.2143(4) 0.8685(3) 0.0206(17) Uani 1 1 d .
N14 N 0.2983(4) 0.1500(4) 0.7671(4) 0.0219(18) Uani 1 1 d .
H14N H 0.3306 0.1456 0.7961 0.026 Uiso 1 1 calc R
C101 C 0.1211(6) 0.3490(5) 0.6689(5) 0.031(2) Uani 1 1 d .
H10A H 0.1503 0.3870 0.6699 0.047 Uiso 1 1 calc R
H10B H 0.0686 0.3587 0.6733 0.047 Uiso 1 1 calc R
H10C H 0.1260 0.3282 0.6328 0.047 Uiso 1 1 calc R
C102 C 0.1491(5) 0.3080(5) 0.7156(4) 0.024(2) Uani 1 1 d .
C103 C 0.1349(5) 0.3239(5) 0.7724(5) 0.025(2) Uani 1 1 d .
C104 C 0.0921(6) 0.3722(5) 0.7917(5) 0.028(2) Uani 1 1 d .
H104 H 0.0634 0.3971 0.7658 0.033 Uiso 1 1 calc R
C105 C 0.0919(5) 0.3836(5) 0.8493(5) 0.028(2) Uani 1 1 d .
H105 H 0.0620 0.4158 0.8625 0.033 Uiso 1 1 calc R
C106 C 0.1349(6) 0.3483(5) 0.8877(5) 0.031(3) Uani 1 1 d .
H106 H 0.1356 0.3569 0.9268 0.037 Uiso 1 1 calc R
C107 C 0.1764(5) 0.3006(5) 0.8679(4) 0.024(2) Uani 1 1 d .
C108 C 0.2216(5) 0.2569(5) 0.8990(4) 0.025(2) Uani 1 1 d .
C109 C 0.2319(7) 0.2621(5) 0.9620(5) 0.034(3) Uani 1 1 d .
H10D H 0.2694 0.2323 0.9762 0.051 Uiso 1 1 calc R
H10E H 0.1845 0.2537 0.9787 0.051 Uiso 1 1 calc R
H10F H 0.2487 0.3037 0.9721 0.051 Uiso 1 1 calc R
C110 C 0.2264(5) 0.2548(5) 0.6561(4) 0.023(2) Uani 1 1 d .
C111 C 0.1942(6) 0.2151(5) 0.6157(4) 0.027(2) Uani 1 1 d .
C112 C 0.2238(6) 0.2144(5) 0.5627(5) 0.031(2) Uani 1 1 d .
H112 H 0.2029 0.1875 0.5345 0.037 Uiso 1 1 calc R
C113 C 0.2817(6) 0.2510(6) 0.5506(5) 0.035(3) Uani 1 1 d .
H113 H 0.3010 0.2497 0.5144 0.042 Uiso 1 1 calc R
C114 C 0.3124(6) 0.2904(5) 0.5914(5) 0.030(2) Uani 1 1 d .
H114 H 0.3527 0.3162 0.5827 0.036 Uiso 1 1 calc R
C115 C 0.2854(5) 0.2930(5) 0.6448(5) 0.027(2) Uani 1 1 d .
C116 C 0.2929(5) 0.1641(5) 0.8981(4) 0.025(2) Uani 1 1 d .
C117 C 0.2508(6) 0.1118(5) 0.9110(4) 0.029(2) Uani 1 1 d .
C118 C 0.2888(7) 0.0619(6) 0.9362(5) 0.039(3) Uani 1 1 d .
H118 H 0.2617 0.0265 0.9459 0.047 Uiso 1 1 calc R
C119 C 0.3658(7) 0.0635(6) 0.9472(5) 0.042(3) Uani 1 1 d .
H119 H 0.3910 0.0291 0.9638 0.050 Uiso 1 1 calc R
C120 C 0.4054(7) 0.1154(6) 0.9340(5) 0.041(3) Uani 1 1 d .
H120 H 0.4578 0.1161 0.9423 0.050 Uiso 1 1 calc R
C121 C 0.3706(6) 0.1667(5) 0.9089(5) 0.033(3) Uani 1 1 d .
C122 C 0.1269(6) 0.1748(5) 0.6269(5) 0.030(2) Uani 1 1 d .
H122 H 0.1276 0.1671 0.6683 0.036 Uiso 1 1 calc R
C123 C 0.0534(6) 0.2091(5) 0.6093(5) 0.036(3) Uani 1 1 d .
H12A H 0.0522 0.2484 0.6293 0.053 Uiso 1 1 calc R
H12B H 0.0107 0.1840 0.6190 0.053 Uiso 1 1 calc R
H12C H 0.0508 0.2165 0.5686 0.053 Uiso 1 1 calc R
C124 C 0.1263(6) 0.1128(5) 0.5973(5) 0.032(2) Uani 1 1 d .
H12D H 0.1174 0.1188 0.5566 0.047 Uiso 1 1 calc R
H12E H 0.0866 0.0871 0.6112 0.047 Uiso 1 1 calc R
H12F H 0.1745 0.0925 0.6049 0.047 Uiso 1 1 calc R
C125 C 0.3188(7) 0.3381(5) 0.6884(5) 0.030(2) Uani 1 1 d .
H125 H 0.2829 0.3419 0.7186 0.037 Uiso 1 1 calc R
C126 C 0.3279(7) 0.4031(5) 0.6623(6) 0.042(3) Uani 1 1 d .
H12G H 0.3536 0.4301 0.6901 0.062 Uiso 1 1 calc R
H12H H 0.2786 0.4201 0.6514 0.062 Uiso 1 1 calc R
H12I H 0.3572 0.4000 0.6291 0.062 Uiso 1 1 calc R
C127 C 0.3920(6) 0.3156(5) 0.7157(5) 0.035(3) Uani 1 1 d .
H12J H 0.3843 0.2760 0.7339 0.052 Uiso 1 1 calc R
H12K H 0.4108 0.3454 0.7439 0.052 Uiso 1 1 calc R
H12L H 0.4283 0.3108 0.6869 0.052 Uiso 1 1 calc R
C128 C 0.1667(6) 0.1082(5) 0.8989(5) 0.032(3) Uani 1 1 d .
H128 H 0.1531 0.1428 0.8726 0.038 Uiso 1 1 calc R
C129 C 0.1243(7) 0.1193(6) 0.9522(5) 0.040(3) Uani 1 1 d .
H12M H 0.0706 0.1162 0.9428 0.059 Uiso 1 1 calc R
H12N H 0.1362 0.1603 0.9671 0.059 Uiso 1 1 calc R
H12O H 0.1392 0.0883 0.9805 0.059 Uiso 1 1 calc R
C130 C 0.1410(6) 0.0512(6) 0.8696(5) 0.037(3) Uani 1 1 d .
H13A H 0.1688 0.0453 0.8359 0.055 Uiso 1 1 calc R
H13B H 0.0877 0.0544 0.8588 0.055 Uiso 1 1 calc R
H13C H 0.1497 0.0160 0.8949 0.055 Uiso 1 1 calc R
C131 C 0.4162(6) 0.2228(6) 0.8934(6) 0.042(3) Uani 1 1 d .
H131 H 0.3813 0.2569 0.8819 0.051 Uiso 1 1 calc R
C132 C 0.4655(8) 0.2435(7) 0.9451(6) 0.060(4) Uani 1 1 d .
H13D H 0.4346 0.2491 0.9772 0.090 Uiso 1 1 calc R
H13E H 0.4898 0.2824 0.9367 0.090 Uiso 1 1 calc R
H13F H 0.5035 0.2123 0.9543 0.090 Uiso 1 1 calc R
C133 C 0.4655(7) 0.2084(7) 0.8439(5) 0.045(3) Uani 1 1 d .
H13G H 0.5005 0.1755 0.8549 0.068 Uiso 1 1 calc R
H13H H 0.4934 0.2453 0.8345 0.068 Uiso 1 1 calc R
H13I H 0.4338 0.1955 0.8111 0.068 Uiso 1 1 calc R
C134 C 0.3989(5) 0.0476(4) 0.7548(4) 0.023(2) Uani 1 1 d .
C135 C 0.3945(6) 0.0268(4) 0.8096(4) 0.026(2) Uani 1 1 d .
H135 H 0.3500 0.0333 0.8283 0.031 Uiso 1 1 calc R
C136 C 0.4548(6) -0.0037(5) 0.8378(5) 0.032(3) Uani 1 1 d .
H136 H 0.4515 -0.0171 0.8756 0.039 Uiso 1 1 calc R
C137 C 0.5191(6) -0.0140(5) 0.8098(5) 0.030(2) Uani 1 1 d .
H137 H 0.5604 -0.0338 0.8289 0.036 Uiso 1 1 calc R
C138 C 0.5238(5) 0.0039(5) 0.7550(5) 0.030(3) Uani 1 1 d .
H138 H 0.5675 -0.0044 0.7358 0.036 Uiso 1 1 calc R
C139 C 0.4642(5) 0.0345(5) 0.7276(5) 0.026(2) Uani 1 1 d .
H139 H 0.4676 0.0468 0.6896 0.031 Uiso 1 1 calc R
C140 C 0.3573(6) 0.1215(5) 0.6530(4) 0.027(2) Uani 1 1 d .
C141 C 0.4126(6) 0.1673(5) 0.6594(5) 0.031(2) Uani 1 1 d .
H141 H 0.4224 0.1858 0.6952 0.037 Uiso 1 1 calc R
C142 C 0.4527(6) 0.1858(5) 0.6149(4) 0.031(2) Uani 1 1 d .
H142 H 0.4895 0.2169 0.6200 0.037 Uiso 1 1 calc R
C143 C 0.4390(6) 0.1586(5) 0.5628(4) 0.029(2) Uani 1 1 d .
C144 C 0.3852(6) 0.1136(5) 0.5547(5) 0.032(3) Uani 1 1 d .
H144 H 0.3756 0.0953 0.5188 0.038 Uiso 1 1 calc R
C145 C 0.3452(6) 0.0955(5) 0.6003(5) 0.031(2) Uani 1 1 d .
H145 H 0.3085 0.0644 0.5950 0.037 Uiso 1 1 calc R
C146 C 0.2370(6) 0.0395(5) 0.7062(4) 0.028(2) Uani 1 1 d .
C147 C 0.1656(6) 0.0532(5) 0.7240(5) 0.027(2) Uani 1 1 d .
H147 H 0.1583 0.0902 0.7440 0.033 Uiso 1 1 calc R
C148 C 0.1058(6) 0.0139(6) 0.7130(5) 0.035(3) Uani 1 1 d .
H148 H 0.0581 0.0240 0.7253 0.042 Uiso 1 1 calc R
C149 C 0.1164(7) -0.0407(6) 0.6836(5) 0.042(3) Uani 1 1 d .
H149 H 0.0756 -0.0675 0.6751 0.050 Uiso 1 1 calc R
C150 C 0.1866(7) -0.0554(6) 0.6671(6) 0.042(3) Uani 1 1 d .
H150 H 0.1941 -0.0931 0.6483 0.051 Uiso 1 1 calc R
C151 C 0.2462(6) -0.0160(5) 0.6777(5) 0.035(3) Uani 1 1 d .
H151 H 0.2938 -0.0267 0.6655 0.042 Uiso 1 1 calc R
C152 C 0.4809(7) 0.1797(6) 0.5139(5) 0.036(3) Uani 1 1 d .
F11 F 0.5031(4) 0.1328(3) 0.4817(3) 0.0439(17) Uani 1 1 d .
F12 F 0.4386(4) 0.2158(4) 0.4783(3) 0.0467(18) Uani 1 1 d .
F13 F 0.5423(4) 0.2121(3) 0.5279(3) 0.0448(18) Uani 1 1 d .

loop_
_atom_site_aniso_label
_atom_site_aniso_U_11
_atom_site_aniso_U_22
_atom_site_aniso_U_33
_atom_site_aniso_U_23
_atom_site_aniso_U_13
_atom_site_aniso_U_12
Ir1 0.01738(18) 0.01758(18) 0.0265(2) -0.00034(15) 0.00376(15) 0.00102(14)
Si1 0.0201(13) 0.0209(14) 0.0236(15) 0.0008(11) 0.0038(11) 0.0023(11)
N1 0.023(4) 0.017(4) 0.027(5) -0.001(3) 0.007(3) -0.002(3)
N2 0.014(4) 0.013(4) 0.039(5) -0.001(3) 0.007(4) -0.001(3)
N3 0.019(4) 0.029(5) 0.012(4) -0.001(3) -0.004(3) -0.009(3)
N4 0.023(4) 0.027(5) 0.031(5) 0.002(4) -0.001(4) 0.004(4)
C1 0.023(5) 0.033(6) 0.029(6) 0.001(4) 0.000(4) 0.005(4)
C2 0.014(5) 0.026(5) 0.030(6) 0.005(4) 0.003(4) -0.002(4)
C3 0.017(5) 0.019(5) 0.032(6) 0.003(4) 0.004(4) -0.001(4)
C4 0.018(5) 0.019(5) 0.039(6) 0.006(4) 0.008(4) -0.001(4)
C5 0.022(5) 0.017(5) 0.045(7) -0.001(4) 0.010(5) 0.002(4)
C6 0.025(5) 0.022(5) 0.052(7) 0.017(5) 0.034(5) 0.011(4)
C7 0.024(5) 0.018(5) 0.031(6) -0.003(4) 0.003(4) -0.008(4)
C8 0.021(5) 0.016(5) 0.029(6) -0.008(4) 0.007(4) -0.005(4)
C9 0.033(6) 0.037(6) 0.028(6) -0.007(5) 0.003(5) -0.004(5)
C10 0.017(5) 0.030(6) 0.024(5) 0.007(4) 0.004(4) 0.006(4)
C11 0.019(5) 0.023(5) 0.032(6) 0.006(4) 0.007(4) 0.006(4)
C12 0.023(5) 0.037(6) 0.024(6) 0.005(4) 0.003(4) 0.002(4)
C13 0.030(6) 0.038(7) 0.028(6) 0.004(5) 0.007(5) 0.008(5)
C14 0.019(5) 0.043(7) 0.032(6) 0.018(5) 0.010(4) 0.007(5)
C15 0.020(5) 0.021(5) 0.040(6) 0.008(4) 0.003(4) 0.002(4)
C16 0.019(5) 0.026(5) 0.020(5) -0.006(4) 0.005(4) -0.002(4)
C17 0.021(5) 0.027(5) 0.033(6) 0.000(4) 0.002(4) -0.001(4)
C18 0.035(6) 0.027(6) 0.031(6) 0.006(4) 0.004(5) -0.002(5)
C19 0.036(6) 0.040(7) 0.032(7) 0.001(5) -0.002(5) 0.007(5)
C20 0.023(5) 0.041(7) 0.028(6) -0.002(5) -0.001(4) -0.001(5)
C21 0.024(5) 0.028(6) 0.024(5) -0.006(4) 0.003(4) -0.001(4)
C22 0.026(5) 0.030(6) 0.029(6) -0.002(4) 0.010(4) -0.005(4)
C23 0.019(5) 0.034(7) 0.063(8) -0.002(6) 0.009(5) 0.001(5)
C24 0.027(6) 0.028(6) 0.039(7) -0.003(5) 0.001(5) 0.004(4)
C25 0.037(6) 0.024(6) 0.037(7) 0.006(5) 0.011(5) -0.004(5)
C26 0.039(7) 0.030(7) 0.071(10) 0.015(6) -0.001(6) -0.007(5)
C27 0.030(6) 0.034(7) 0.076(10) -0.004(6) -0.012(6) -0.004(5)
C28 0.028(6) 0.024(6) 0.041(7) 0.005(5) 0.001(5) -0.006(4)
C29 0.040(7) 0.035(7) 0.060(9) -0.015(6) 0.010(6) -0.005(6)
C30 0.032(6) 0.028(6) 0.041(7) 0.002(5) 0.006(5) -0.004(5)
C31 0.025(6) 0.035(7) 0.046(7) 0.005(5) 0.008(5) -0.006(5)
C32 0.063(9) 0.035(7) 0.049(8) -0.006(6) 0.023(7) -0.020(6)
C33 0.027(6) 0.050(8) 0.036(7) -0.006(5) 0.007(5) -0.013(5)
C34 0.023(5) 0.023(5) 0.030(6) 0.002(4) 0.003(4) -0.002(4)
C35 0.024(5) 0.038(6) 0.028(6) 0.003(5) 0.000(4) 0.005(5)
C36 0.032(6) 0.032(6) 0.026(6) 0.002(4) -0.003(5) 0.002(5)
C37 0.022(5) 0.022(5) 0.046(7) 0.001(5) -0.008(5) 0.004(4)
C38 0.022(5) 0.026(6) 0.043(7) 0.004(5) 0.003(5) -0.001(4)
C39 0.017(5) 0.021(5) 0.035(6) 0.001(4) 0.002(4) 0.000(4)
C40 0.015(5) 0.026(5) 0.025(5) -0.002(4) 0.004(4) 0.006(4)
C41 0.028(6) 0.030(6) 0.034(6) -0.003(5) 0.004(5) 0.009(4)
C42 0.029(6) 0.026(6) 0.041(7) 0.008(5) 0.008(5) 0.001(5)
C43 0.025(6) 0.041(7) 0.033(6) 0.002(5) 0.004(5) 0.011(5)
C44 0.028(6) 0.038(6) 0.027(6) -0.006(5) 0.001(5) 0.000(5)
C45 0.022(5) 0.035(6) 0.024(6) -0.005(4) 0.001(4) 0.000(4)
C46 0.021(5) 0.021(5) 0.027(6) -0.004(4) 0.005(4) -0.006(4)
C47 0.023(5) 0.025(5) 0.025(6) 0.004(4) 0.001(4) 0.003(4)
C48 0.019(5) 0.043(7) 0.031(6) 0.003(5) 0.004(4) 0.007(5)
C49 0.023(5) 0.036(7) 0.045(7) 0.012(5) 0.003(5) -0.002(5)
C50 0.038(7) 0.022(6) 0.050(8) 0.001(5) 0.006(6) -0.007(5)
C51 0.028(5) 0.029(6) 0.031(6) 0.005(5) 0.007(4) 0.003(5)
C52 0.040(7) 0.050(8) 0.035(7) 0.000(6) 0.005(6) 0.004(6)
F1 0.045(4) 0.075(6) 0.026(4) -0.003(3) 0.003(3) -0.008(4)
F2 0.054(5) 0.056(5) 0.044(4) 0.015(4) 0.020(4) 0.007(4)
F3 0.029(4) 0.070(5) 0.038(4) -0.002(4) 0.011(3) 0.007(3)
Ir11 0.01598(18) 0.01714(18) 0.0269(2) -0.00209(15) 0.00528(14) 0.00027(14)
Si11 0.0178(13) 0.0218(14) 0.0272(15) 0.0022(11) 0.0022(11) 0.0029(11)
N11 0.015(4) 0.024(4) 0.027(5) 0.001(3) 0.000(3) 0.000(3)
N12 0.016(4) 0.014(4) 0.040(5) -0.007(3) 0.013(4) -0.007(3)
N13 0.014(4) 0.018(4) 0.031(5) -0.001(3) 0.011(3) -0.002(3)
N14 0.013(4) 0.018(4) 0.035(5) 0.003(3) 0.000(3) 0.006(3)
C101 0.023(5) 0.033(6) 0.038(7) 0.004(5) 0.007(5) 0.005(4)
C102 0.017(5) 0.020(5) 0.036(6) 0.000(4) 0.003(4) -0.003(4)
C103 0.014(5) 0.021(5) 0.040(6) 0.001(4) 0.003(4) 0.001(4)
C104 0.020(5) 0.020(5) 0.043(7) 0.002(4) 0.007(5) 0.003(4)
C105 0.012(5) 0.027(6) 0.046(7) -0.005(5) 0.007(4) 0.001(4)
C106 0.021(5) 0.028(6) 0.045(7) -0.007(5) 0.013(5) -0.010(4)
C107 0.013(5) 0.030(6) 0.031(6) -0.005(4) 0.010(4) -0.004(4)
C108 0.016(5) 0.026(5) 0.033(6) -0.003(4) 0.011(4) -0.003(4)
C109 0.041(7) 0.033(6) 0.030(6) -0.007(5) 0.009(5) -0.002(5)
C110 0.021(5) 0.025(5) 0.023(5) 0.003(4) 0.006(4) 0.007(4)
C111 0.024(5) 0.026(6) 0.030(6) 0.002(4) 0.003(4) 0.001(4)
C112 0.028(6) 0.034(6) 0.030(6) 0.001(5) 0.003(5) 0.005(5)
C113 0.036(6) 0.042(7) 0.029(6) 0.002(5) 0.009(5) 0.004(5)
C114 0.022(5) 0.033(6) 0.035(6) 0.009(5) 0.010(5) -0.002(4)
C115 0.019(5) 0.027(6) 0.034(6) 0.003(4) 0.001(4) -0.001(4)
C116 0.019(5) 0.034(6) 0.021(5) -0.004(4) 0.000(4) 0.003(4)
C117 0.032(6) 0.030(6) 0.025(6) 0.001(4) 0.008(5) 0.004(5)
C118 0.049(7) 0.042(7) 0.028(6) 0.005(5) 0.014(5) 0.011(6)
C119 0.041(7) 0.050(8) 0.034(7) 0.005(6) 0.007(5) 0.021(6)
C120 0.030(6) 0.060(9) 0.034(7) 0.002(6) 0.005(5) 0.020(6)
C121 0.024(5) 0.043(7) 0.031(6) -0.008(5) 0.007(5) 0.010(5)
C122 0.037(6) 0.032(6) 0.023(6) -0.006(4) 0.008(5) -0.006(5)
C123 0.025(6) 0.032(6) 0.050(8) -0.010(5) 0.009(5) -0.003(5)
C124 0.039(6) 0.024(6) 0.031(6) -0.004(4) 0.003(5) -0.002(5)
C125 0.047(7) 0.018(5) 0.028(6) -0.009(4) 0.010(5) -0.008(5)
C126 0.039(7) 0.032(7) 0.053(8) 0.007(6) -0.003(6) -0.007(5)
C127 0.022(5) 0.035(7) 0.048(7) 0.001(5) 0.005(5) -0.007(5)
C128 0.033(6) 0.027(6) 0.037(7) 0.011(5) 0.014(5) 0.002(5)
C129 0.032(6) 0.043(7) 0.045(7) -0.007(6) 0.012(5) 0.001(5)
C130 0.031(6) 0.055(8) 0.025(6) -0.013(5) 0.008(5) -0.007(5)
C131 0.023(6) 0.043(7) 0.061(9) -0.010(6) 0.008(5) -0.001(5)
C132 0.039(8) 0.066(10) 0.075(11) -0.027(8) 0.007(7) -0.003(7)
C133 0.032(7) 0.059(9) 0.046(8) 0.004(6) 0.003(6) -0.005(6)
C134 0.022(5) 0.012(5) 0.035(6) -0.004(4) 0.002(4) 0.002(4)
C135 0.025(5) 0.020(5) 0.033(6) -0.002(4) 0.003(4) 0.007(4)
C136 0.032(6) 0.027(6) 0.037(7) 0.002(5) 0.002(5) 0.008(5)
C137 0.023(5) 0.023(5) 0.044(7) -0.002(5) -0.003(5) 0.004(4)
C138 0.013(5) 0.023(5) 0.055(8) -0.008(5) 0.007(5) -0.001(4)
C139 0.025(5) 0.019(5) 0.035(6) 0.002(4) 0.006(4) -0.002(4)
C140 0.023(5) 0.031(6) 0.027(6) 0.004(4) 0.007(4) 0.007(4)
C141 0.037(6) 0.030(6) 0.026(6) -0.001(4) 0.006(5) 0.002(5)
C142 0.031(6) 0.032(6) 0.029(6) 0.002(5) 0.001(5) -0.002(5)
C143 0.029(6) 0.035(6) 0.024(6) 0.009(4) 0.006(4) 0.003(5)
C144 0.026(6) 0.044(7) 0.026(6) -0.004(5) 0.003(5) -0.002(5)
C145 0.023(5) 0.042(7) 0.028(6) -0.001(5) -0.003(4) -0.002(5)
C146 0.022(5) 0.027(5) 0.034(6) 0.000(5) 0.003(4) 0.006(4)
C147 0.022(5) 0.026(6) 0.034(6) 0.006(4) 0.003(4) 0.004(4)
C148 0.027(6) 0.045(7) 0.034(7) 0.011(5) 0.006(5) -0.007(5)
C149 0.035(6) 0.038(7) 0.052(8) 0.014(6) -0.010(6) -0.017(5)
C150 0.043(7) 0.029(7) 0.053(8) -0.003(5) -0.006(6) -0.003(5)
C151 0.032(6) 0.031(6) 0.041(7) -0.011(5) 0.000(5) 0.004(5)
C152 0.037(7) 0.045(7) 0.026(6) 0.003(5) 0.003(5) 0.001(5)
F11 0.040(4) 0.059(5) 0.035(4) -0.002(3) 0.016(3) 0.002(3)
F12 0.040(4) 0.063(5) 0.037(4) 0.016(4) 0.006(3) 0.008(4)
F13 0.036(4) 0.060(5) 0.040(4) 0.010(3) 0.010(3) -0.012(3)

loop_
_atom_type_symbol
_atom_type_description
_atom_type_scat_dispersion_real
_atom_type_scat_dispersion_imag
_atom_type_scat_source
C C 0.0033 0.0016 'International Tables Vol C Tables 4.2.6.8 and 6.1.1.4'
H H 0.0000 0.0000 'International Tables Vol C Tables 4.2.6.8 and 6.1.1.4'
N N 0.0061 0.0033 'International Tables Vol C Tables 4.2.6.8 and 6.1.1.4'
F F 0.0171 0.0103 'International Tables Vol C Tables 4.2.6.8 and 6.1.1.4'
Si Si 0.0817 0.0704 'International Tables Vol C Tables 4.2.6.8 and 6.1.1.4'
Ir Ir -1.4442 7.9887 'International Tables Vol C Tables 4.2.6.8 and 6.1.1.4'

loop_
_geom_angle_atom_site_label_1
_geom_angle_atom_site_label_2
_geom_angle_atom_site_label_3
_geom_angle
N2 Ir1 N4 171.4(4)
N2 Ir1 N3 78.9(4)
N4 Ir1 N3 93.0(3)
N2 Ir1 N1 78.8(3)
N4 Ir1 N1 109.5(3)
N3 Ir1 N1 157.2(3)
N4 Si1 C40 113.9(4)
N4 Si1 C34 107.2(5)
C40 Si1 C34 105.6(4)
N4 Si1 C46 112.7(4)
C40 Si1 C46 109.7(5)
C34 Si1 C46 107.3(5)
C2 N1 C10 114.5(8)
C2 N1 Ir1 113.9(6)
C10 N1 Ir1 130.0(6)
C7 N2 C3 121.4(8)
C7 N2 Ir1 119.0(7)
C3 N2 Ir1 119.6(7)
C8 N3 C16 118.5(8)
C8 N3 Ir1 114.5(7)
C16 N3 Ir1 126.8(6)
Si1 N4 Ir1 146.8(5)
Si1 N4 H4N 106.6
Ir1 N4 H4N 106.6
C2 C1 H1A 109.5
C2 C1 H1B 109.5
H1A C1 H1B 109.5
C2 C1 H1C 109.5
H1A C1 H1C 109.5
H1B C1 H1C 109.5
N1 C2 C3 115.6(9)
N1 C2 C1 124.5(9)
C3 C2 C1 119.6(9)
N2 C3 C4 120.0(9)
N2 C3 C2 111.5(9)
C4 C3 C2 128.1(10)
C3 C4 C5 119.0(10)
C3 C4 H4 120.5
C5 C4 H4 120.5
C4 C5 C6 122.1(9)
C4 C5 H5 118.9
C6 C5 H5 118.9
C7 C6 C5 114.7(10)
C7 C6 H6 122.7
C5 C6 H6 122.7
N2 C7 C6 122.6(10)
N2 C7 C8 112.6(9)
C6 C7 C8 124.7(10)
N3 C8 C7 114.7(9)
N3 C8 C9 122.9(9)
C7 C8 C9 122.3(9)
C8 C9 H9A 109.5
C8 C9 H9B 109.5
H9A C9 H9B 109.5
C8 C9 H9C 109.5
H9A C9 H9C 109.5
H9B C9 H9C 109.5
C15 C10 C11 122.1(9)
C15 C10 N1 118.4(9)
C11 C10 N1 119.3(9)
C12 C11 C10 117.9(9)
C12 C11 C22 119.7(10)
C10 C11 C22 122.3(9)
C13 C12 C11 121.1(10)
C13 C12 H12 119.4
C11 C12 H12 119.4
C14 C13 C12 119.7(10)
C14 C13 H13 120.1
C12 C13 H13 120.1
C13 C14 C15 121.9(10)
C13 C14 H14 119.0
C15 C14 H14 119.0
C10 C15 C14 117.2(10)
C10 C15 C25 122.8(10)
C14 C15 C25 120.0(9)
C21 C16 C17 122.2(9)
C21 C16 N3 119.5(9)
C17 C16 N3 118.3(8)
C18 C17 C16 117.8(9)
C18 C17 C28 120.8(10)
C16 C17 C28 121.3(9)
C19 C18 C17 119.8(10)
C19 C18 H18 120.1
C17 C18 H18 120.1
C20 C19 C18 120.2(11)
C20 C19 H19 119.9
C18 C19 H19 119.9
C19 C20 C21 121.9(10)
C19 C20 H20 119.0
C21 C20 H20 119.0
C20 C21 C16 117.9(10)
C20 C21 C31 121.0(10)
C16 C21 C31 121.1(10)
C24 C22 C23 110.5(9)
C24 C22 C11 112.9(9)
C23 C22 C11 110.8(9)
C24 C22 H22 107.5
C23 C22 H22 107.5
C11 C22 H22 107.5
C22 C23 H23A 109.5
C22 C23 H23B 109.5
H23A C23 H23B 109.5
C22 C23 H23C 109.5
H23A C23 H23C 109.5
H23B C23 H23C 109.5
C22 C24 H24A 109.5
C22 C24 H24B 109.5
H24A C24 H24B 109.5
C22 C24 H24C 109.5
H24A C24 H24C 109.5
H24B C24 H24C 109.5
C27 C25 C15 111.4(9)
C27 C25 C26 110.2(10)
C15 C25 C26 112.4(10)
C27 C25 H25 107.6
C15 C25 H25 107.6
C26 C25 H25 107.6
C25 C26 H26A 109.5
C25 C26 H26B 109.5
H26A C26 H26B 109.5
C25 C26 H26C 109.5
H26A C26 H26C 109.5
H26B C26 H26C 109.5
C25 C27 H27A 109.5
C25 C27 H27B 109.5
H27A C27 H27B 109.5
C25 C27 H27C 109.5
H27A C27 H27C 109.5
H27B C27 H27C 109.5
C30 C28 C29 109.5(9)
C30 C28 C17 114.4(9)
C29 C28 C17 110.3(9)
C30 C28 H28 107.5
C29 C28 H28 107.5
C17 C28 H28 107.5
C28 C29 H29A 109.5
C28 C29 H29B 109.5
H29A C29 H29B 109.5
C28 C29 H29C 109.5
H29A C29 H29C 109.5
H29B C29 H29C 109.5
C28 C30 H30A 109.5
C28 C30 H30B 109.5
H30A C30 H30B 109.5
C28 C30 H30C 109.5
H30A C30 H30C 109.5
H30B C30 H30C 109.5
C21 C31 C32 113.5(10)
C21 C31 C33 109.8(9)
C32 C31 C33 110.2(9)
C21 C31 H31 107.7
C32 C31 H31 107.7
C33 C31 H31 107.7
C31 C32 H32A 109.5
C31 C32 H32B 109.5
H32A C32 H32B 109.5
C31 C32 H32C 109.5
H32A C32 H32C 109.5
H32B C32 H32C 109.5
C31 C33 H33A 109.5
C31 C33 H33B 109.5
H33A C33 H33B 109.5
C31 C33 H33C 109.5
H33A C33 H33C 109.5
H33B C33 H33C 109.5
C39 C34 C35 116.5(9)
C39 C34 Si1 123.3(8)
C35 C34 Si1 120.2(8)
C36 C35 C34 122.2(10)
C36 C35 H35 118.9
C34 C35 H35 118.9
C35 C36 C37 119.1(10)
C35 C36 H36 120.5
C37 C36 H36 120.5
C38 C37 C36 120.3(10)
C38 C37 H37 119.8
C36 C37 H37 119.8
C39 C38 C37 120.2(10)
C39 C38 H38 119.9
C37 C38 H38 119.9
C38 C39 C34 121.7(10)
C38 C39 H39 119.1
C34 C39 H39 119.1
C41 C40 C45 117.4(9)
C41 C40 Si1 119.5(8)
C45 C40 Si1 122.9(8)
C40 C41 C42 121.4(10)
C40 C41 H41 119.3
C42 C41 H41 119.3
C43 C42 C41 118.4(10)
C43 C42 H42 120.8
C41 C42 H42 120.8
C44 C43 C42 121.2(10)
C44 C43 C52 120.5(11)
C42 C43 C52 118.3(11)
C43 C44 C45 119.9(11)
C43 C44 H44 120.1
C45 C44 H44 120.1
C44 C45 C40 121.5(10)
C44 C45 H45 119.2
C40 C45 H45 119.2
C51 C46 C47 116.4(9)
C51 C46 Si1 122.2(8)
C47 C46 Si1 121.4(7)
C48 C47 C46 122.1(10)
C48 C47 H47 118.9
C46 C47 H47 118.9
C49 C48 C47 119.5(10)
C49 C48 H48 120.3
C47 C48 H48 120.3
C48 C49 C50 120.8(10)
C48 C49 H49 119.6
C50 C49 H49 119.6
C49 C50 C51 119.3(11)
C49 C50 H50 120.4
C51 C50 H50 120.4
C50 C51 C46 121.9(10)
C50 C51 H51 119.0
C46 C51 H51 119.0
F3 C52 F1 106.5(10)
F3 C52 F2 106.4(10)
F1 C52 F2 106.0(10)
F3 C52 C43 113.6(10)
F1 C52 C43 111.0(10)
F2 C52 C43 112.8(10)
N12 Ir11 N14 173.6(4)
N12 Ir11 N13 78.9(3)
N14 Ir11 N13 94.7(3)
N12 Ir11 N11 78.5(4)
N14 Ir11 N11 107.9(3)
N13 Ir11 N11 157.3(3)
N14 Si11 C146 112.0(4)
N14 Si11 C140 114.5(4)
C146 Si11 C140 112.3(5)
N14 Si11 C134 106.0(4)
C146 Si11 C134 108.4(4)
C140 Si11 C134 102.8(4)
C102 N11 C110 114.1(8)
C102 N11 Ir11 115.0(7)
C110 N11 Ir11 128.2(6)
C103 N12 C107 120.7(8)
C103 N12 Ir11 120.3(7)
C107 N12 Ir11 119.1(7)
C108 N13 C116 118.1(9)
C108 N13 Ir11 115.9(7)
C116 N13 Ir11 125.8(6)
Si11 N14 Ir11 147.6(5)
Si11 N14 H14N 106.2
Ir11 N14 H14N 106.2
C102 C101 H10A 109.5
C102 C101 H10B 109.5
H10A C101 H10B 109.5
C102 C101 H10C 109.5
H10A C101 H10C 109.5
H10B C101 H10C 109.5
N11 C102 C103 114.5(9)
N11 C102 C101 125.8(9)
C103 C102 C101 119.1(9)
N12 C103 C104 119.6(10)
N12 C103 C102 111.4(8)
C104 C103 C102 128.7(10)
C105 C104 C103 119.5(10)
C105 C104 H104 120.3
C103 C104 H104 120.3
C106 C105 C104 120.8(10)
C106 C105 H105 119.6
C104 C105 H105 119.6
C107 C106 C105 118.9(11)
C107 C106 H106 120.6
C105 C106 H106 120.6
C106 C107 N12 120.5(10)
C106 C107 C108 128.9(10)
N12 C107 C108 110.6(9)
N13 C108 C107 115.4(9)
N13 C108 C109 124.7(10)
C107 C108 C109 119.9(9)
C108 C109 H10D 109.5
C108 C109 H10E 109.5
H10D C109 H10E 109.5
C108 C109 H10F 109.5
H10D C109 H10F 109.5
H10E C109 H10F 109.5
C115 C110 C111 121.9(9)
C115 C110 N11 118.0(9)
C111 C110 N11 120.0(9)
C110 C111 C112 117.7(10)
C110 C111 C122 122.3(9)
C112 C111 C122 119.9(10)
C113 C112 C111 121.6(11)
C113 C112 H112 119.2
C111 C112 H112 119.2
C112 C113 C114 119.6(10)
C112 C113 H113 120.2
C114 C113 H113 120.2
C113 C114 C115 121.3(10)
C113 C114 H114 119.3
C115 C114 H114 119.3
C110 C115 C114 117.9(10)
C110 C115 C125 121.9(10)
C114 C115 C125 120.2(9)
C121 C116 C117 122.3(10)
C121 C116 N13 120.6(9)
C117 C116 N13 116.9(8)
C118 C117 C116 117.7(10)
C118 C117 C128 119.6(10)
C116 C117 C128 122.7(9)
C119 C118 C117 121.0(12)
C119 C118 H118 119.5
C117 C118 H118 119.5
C120 C119 C118 119.9(11)
C120 C119 H119 120.1
C118 C119 H119 120.1
C119 C120 C121 121.8(11)
C119 C120 H120 119.1
C121 C120 H120 119.1
C120 C121 C116 117.3(11)
C120 C121 C131 120.7(10)
C116 C121 C131 122.0(10)
C124 C122 C111 114.3(9)
C124 C122 C123 108.7(9)
C111 C122 C123 110.2(9)
C124 C122 H122 107.8
C111 C122 H122 107.8
C123 C122 H122 107.8
C122 C123 H12A 109.5
C122 C123 H12B 109.5
H12A C123 H12B 109.5
C122 C123 H12C 109.5
H12A C123 H12C 109.5
H12B C123 H12C 109.5
C122 C124 H12D 109.5
C122 C124 H12E 109.5
H12D C124 H12E 109.5
C122 C124 H12F 109.5
H12D C124 H12F 109.5
H12E C124 H12F 109.5
C127 C125 C115 112.2(9)
C127 C125 C126 110.8(9)
C115 C125 C126 111.2(9)
C127 C125 H125 107.4
C115 C125 H125 107.4
C126 C125 H125 107.4
C125 C126 H12G 109.5
C125 C126 H12H 109.5
H12G C126 H12H 109.5
C125 C126 H12I 109.5
H12G C126 H12I 109.5
H12H C126 H12I 109.5
C125 C127 H12J 109.5
C125 C127 H12K 109.5
H12J C127 H12K 109.5
C125 C127 H12L 109.5
H12J C127 H12L 109.5
H12K C127 H12L 109.5
C130 C128 C117 114.1(9)
C130 C128 C129 111.2(9)
C117 C128 C129 111.8(10)
C130 C128 H128 106.4
C117 C128 H128 106.4
C129 C128 H128 106.4
C128 C129 H12M 109.5
C128 C129 H12N 109.5
H12M C129 H12N 109.5
C128 C129 H12O 109.5
H12M C129 H12O 109.5
H12N C129 H12O 109.5
C128 C130 H13A 109.5
C128 C130 H13B 109.5
H13A C130 H13B 109.5
C128 C130 H13C 109.5
H13A C130 H13C 109.5
H13B C130 H13C 109.5
C121 C131 C132 109.4(11)
C121 C131 C133 111.2(10)
C132 C131 C133 109.8(10)
C121 C131 H131 108.8
C132 C131 H131 108.8
C133 C131 H131 108.8
C131 C132 H13D 109.5
C131 C132 H13E 109.5
H13D C132 H13E 109.5
C131 C132 H13F 109.5
H13D C132 H13F 109.5
H13E C132 H13F 109.5
C131 C133 H13G 109.5
C131 C133 H13H 109.5
H13G C133 H13H 109.5
C131 C133 H13I 109.5
H13G C133 H13I 109.5
H13H C133 H13I 109.5
C135 C134 C139 117.7(9)
C135 C134 Si11 119.3(7)
C139 C134 Si11 122.9(8)
C134 C135 C136 121.1(10)
C134 C135 H135 119.4
C136 C135 H135 119.4
C137 C136 C135 119.1(11)
C137 C136 H136 120.4
C135 C136 H136 120.4
C138 C137 C136 120.9(10)
C138 C137 H137 119.6
C136 C137 H137 119.6
C137 C138 C139 119.6(10)
C137 C138 H138 120.2
C139 C138 H138 120.2
C138 C139 C134 121.5(10)
C138 C139 H139 119.2
C134 C139 H139 119.2
C145 C140 C141 117.4(10)
C145 C140 Si11 125.9(9)
C141 C140 Si11 115.9(8)
C142 C141 C140 121.5(10)
C142 C141 H141 119.3
C140 C141 H141 119.3
C141 C142 C143 119.4(11)
C141 C142 H142 120.3
C143 C142 H142 120.3
C144 C143 C142 120.9(10)
C144 C143 C152 119.4(10)
C142 C143 C152 119.7(10)
C143 C144 C145 118.8(10)
C143 C144 H144 120.6
C145 C144 H144 120.6
C140 C145 C144 122.1(11)
C140 C145 H145 119.0
C144 C145 H145 119.0
C151 C146 C147 117.7(10)
C151 C146 Si11 120.5(8)
C147 C146 Si11 121.7(8)
C148 C147 C146 121.6(11)
C148 C147 H147 119.2
C146 C147 H147 119.2
C147 C148 C149 119.5(11)
C147 C148 H148 120.3
C149 C148 H148 120.3
C150 C149 C148 119.6(11)
C150 C149 H149 120.2
C148 C149 H149 120.2
C149 C150 C151 120.9(12)
C149 C150 H150 119.5
C151 C150 H150 119.5
C150 C151 C146 120.7(11)
C150 C151 H151 119.6
C146 C151 H151 119.6
F13 C152 F11 105.8(9)
F13 C152 F12 105.7(10)
F11 C152 F12 105.0(9)
F13 C152 C143 114.6(10)
F11 C152 C143 112.9(10)
F12 C152 C143 112.1(10)

loop_
_geom_bond_atom_site_label_1
_geom_bond_atom_site_label_2
_geom_bond_distance
Ir1 N2 1.920(8)
Ir1 N4 2.004(8)
Ir1 N3 2.026(7)
Ir1 N1 2.037(8)
Si1 N4 1.708(9)
Si1 C40 1.878(10)
Si1 C34 1.882(11)
Si1 C46 1.884(10)
N1 C2 1.361(12)
N1 C10 1.445(12)
N2 C7 1.352(13)
N2 C3 1.374(13)
N3 C8 1.339(12)
N3 C16 1.445(13)
N4 H4N 0.8800
C1 C2 1.514(14)
C1 H1A 0.9800
C1 H1B 0.9800
C1 H1C 0.9800
C2 C3 1.418(14)
C3 C4 1.386(13)
C4 C5 1.397(15)
C4 H4 0.9500
C5 C6 1.431(16)
C5 H5 0.9500
C6 C7 1.417(13)
C6 H6 0.9500
C7 C8 1.427(14)
C8 C9 1.481(14)
C9 H9A 0.9800
C9 H9B 0.9800
C9 H9C 0.9800
C10 C15 1.401(14)
C10 C11 1.414(15)
C11 C12 1.396(14)
C11 C22 1.529(13)
C12 C13 1.391(15)
C12 H12 0.9500
C13 C14 1.378(16)
C13 H13 0.9500
C14 C15 1.407(15)
C14 H14 0.9500
C15 C25 1.513(15)
C16 C21 1.390(13)
C16 C17 1.410(14)
C17 C18 1.408(15)
C17 C28 1.536(14)
C18 C19 1.396(16)
C18 H18 0.9500
C19 C20 1.374(16)
C19 H19 0.9500
C20 C21 1.382(15)
C20 H20 0.9500
C21 C31 1.515(15)
C22 C24 1.516(15)
C22 C23 1.525(15)
C22 H22 1.0000
C23 H23A 0.9800
C23 H23B 0.9800
C23 H23C 0.9800
C24 H24A 0.9800
C24 H24B 0.9800
C24 H24C 0.9800
C25 C27 1.506(16)
C25 C26 1.538(15)
C25 H25 1.0000
C26 H26A 0.9800
C26 H26B 0.9800
C26 H26C 0.9800
C27 H27A 0.9800
C27 H27B 0.9800
C27 H27C 0.9800
C28 C30 1.513(14)
C28 C29 1.526(16)
C28 H28 1.0000
C29 H29A 0.9800
C29 H29B 0.9800
C29 H29C 0.9800
C30 H30A 0.9800
C30 H30B 0.9800
C30 H30C 0.9800
C31 C32 1.516(17)
C31 C33 1.542(15)
C31 H31 1.0000
C32 H32A 0.9800
C32 H32B 0.9800
C32 H32C 0.9800
C33 H33A 0.9800
C33 H33B 0.9800
C33 H33C 0.9800
C34 C39 1.408(14)
C34 C35 1.413(15)
C35 C36 1.386(14)
C35 H35 0.9500
C36 C37 1.390(15)
C36 H36 0.9500
C37 C38 1.385(16)
C37 H37 0.9500
C38 C39 1.378(14)
C38 H38 0.9500
C39 H39 0.9500
C40 C41 1.388(15)
C40 C45 1.416(14)
C41 C42 1.413(15)
C41 H41 0.9500
C42 C43 1.397(16)
C42 H42 0.9500
C43 C44 1.367(16)
C43 C52 1.516(16)
C44 C45 1.381(14)
C44 H44 0.9500
C45 H45 0.9500
C46 C51 1.398(14)
C46 C47 1.407(13)
C47 C48 1.379(14)
C47 H47 0.9500
C48 C49 1.377(16)
C48 H48 0.9500
C49 C50 1.378(16)
C49 H49 0.9500
C50 C51 1.393(15)
C50 H50 0.9500
C51 H51 0.9500
C52 F3 1.328(14)
C52 F1 1.347(14)
C52 F2 1.354(15)
Ir11 N12 1.912(8)
Ir11 N14 2.004(8)
Ir11 N13 2.008(8)
Ir11 N11 2.031(8)
Si11 N14 1.721(9)
Si11 C146 1.879(11)
Si11 C140 1.892(10)
Si11 C134 1.905(10)
N11 C102 1.352(12)
N11 C110 1.447(12)
N12 C103 1.368(13)
N12 C107 1.397(13)
N13 C108 1.326(12)
N13 C116 1.466(13)
N14 H14N 0.8800
C101 C102 1.488(14)
C101 H10A 0.9800
C101 H10B 0.9800
C101 H10C 0.9800
C102 C103 1.436(15)
C103 C104 1.398(14)
C104 C105 1.393(15)
C104 H104 0.9500
C105 C106 1.391(16)
C105 H105 0.9500
C106 C107 1.379(14)
C106 H106 0.9500
C107 C108 1.430(15)
C108 C109 1.503(15)
C109 H10D 0.9800
C109 H10E 0.9800
C109 H10F 0.9800
C110 C115 1.387(14)
C110 C111 1.394(14)
C111 C112 1.400(14)
C111 C122 1.532(14)
C112 C113 1.356(16)
C112 H112 0.9500
C113 C114 1.387(16)
C113 H113 0.9500
C114 C115 1.389(15)
C114 H114 0.9500
C115 C125 1.525(14)
C116 C121 1.405(14)
C116 C117 1.412(15)
C117 C118 1.400(15)
C117 C128 1.522(15)
C118 C119 1.393(17)
C118 H118 0.9500
C119 C120 1.382(18)
C119 H119 0.9500
C120 C121 1.399(16)
C120 H120 0.9500
C121 C131 1.530(17)
C122 C124 1.525(14)
C122 C123 1.553(16)
C122 H122 1.0000
C123 H12A 0.9800
C123 H12B 0.9800
C123 H12C 0.9800
C124 H12D 0.9800
C124 H12E 0.9800
C124 H12F 0.9800
C125 C127 1.514(16)
C125 C126 1.559(15)
C125 H125 1.0000
C126 H12G 0.9800
C126 H12H 0.9800
C126 H12I 0.9800
C127 H12J 0.9800
C127 H12K 0.9800
C127 H12L 0.9800
C128 C130 1.485(16)
C128 C129 1.539(15)
C128 H128 1.0000
C129 H12M 0.9800
C129 H12N 0.9800
C129 H12O 0.9800
C130 H13A 0.9800
C130 H13B 0.9800
C130 H13C 0.9800
C131 C132 1.540(18)
C131 C133 1.548(17)
C131 H131 1.0000
C132 H13D 0.9800
C132 H13E 0.9800
C132 H13F 0.9800
C133 H13G 0.9800
C133 H13H 0.9800
C133 H13I 0.9800
C134 C135 1.388(14)
C134 C139 1.404(14)
C135 C136 1.407(14)
C135 H135 0.9500
C136 C137 1.389(15)
C136 H136 0.9500
C137 C138 1.370(16)
C137 H137 0.9500
C138 C139 1.389(14)
C138 H138 0.9500
C139 H139 0.9500
C140 C145 1.381(15)
C140 C141 1.410(15)
C141 C142 1.377(15)
C141 H141 0.9500
C142 C143 1.384(15)
C142 H142 0.9500
C143 C144 1.383(15)
C143 C152 1.497(15)
C144 C145 1.395(15)
C144 H144 0.9500
C145 H145 0.9500
C146 C151 1.402(15)
C146 C147 1.408(14)
C147 C148 1.386(15)
C147 H147 0.9500
C148 C149 1.400(18)
C148 H148 0.9500
C149 C150 1.383(18)
C149 H149 0.9500
C150 C151 1.384(16)
C150 H150 0.9500
C151 H151 0.9500
C152 F13 1.335(13)
C152 F11 1.351(13)
C152 F12 1.356(13)

loop_
_geom_torsion_atom_site_label_1
_geom_torsion_atom_site_label_2
_geom_torsion_atom_site_label_3
_geom_torsion_atom_site_label_4
_geom_torsion
N2 Ir1 N1 C2 -2.8(7)
N4 Ir1 N1 C2 175.0(6)
N3 Ir1 N1 C2 -15.1(12)
N2 Ir1 N1 C10 161.5(9)
N4 Ir1 N1 C10 -20.7(9)
N3 Ir1 N1 C10 149.2(8)
N4 Ir1 N2 C7 19(3)
N3 Ir1 N2 C7 0.1(7)
N1 Ir1 N2 C7 -175.1(7)
N4 Ir1 N2 C3 -160(2)
N3 Ir1 N2 C3 -178.3(7)
N1 Ir1 N2 C3 6.5(7)
N2 Ir1 N3 C8 -2.8(6)
N4 Ir1 N3 C8 180.0(7)
N1 Ir1 N3 C8 9.5(12)
N2 Ir1 N3 C16 -179.4(8)
N4 Ir1 N3 C16 3.3(8)
N1 Ir1 N3 C16 -167.1(8)
C40 Si1 N4 Ir1 75.6(10)
C34 Si1 N4 Ir1 -168.0(9)
C46 Si1 N4 Ir1 -50.2(10)
N2 Ir1 N4 Si1 122(2)
N3 Ir1 N4 Si1 140.8(9)
N1 Ir1 N4 Si1 -43.1(10)
C10 N1 C2 C3 -167.8(8)
Ir1 N1 C2 C3 -1.0(11)
C10 N1 C2 C1 6.5(14)
Ir1 N1 C2 C1 173.3(8)
C7 N2 C3 C4 -0.5(14)
Ir1 N2 C3 C4 177.8(7)
C7 N2 C3 C2 172.9(8)
Ir1 N2 C3 C2 -8.7(11)
N1 C2 C3 N2 5.9(12)
C1 C2 C3 N2 -168.7(8)
N1 C2 C3 C4 178.7(9)
C1 C2 C3 C4 4.1(15)
N2 C3 C4 C5 -1.4(14)
C2 C3 C4 C5 -173.6(10)
C3 C4 C5 C6 4.7(15)
C4 C5 C6 C7 -5.8(14)
C3 N2 C7 C6 -0.9(14)
Ir1 N2 C7 C6 -179.3(7)
C3 N2 C7 C8 -179.2(8)
Ir1 N2 C7 C8 2.4(11)
C5 C6 C7 N2 3.9(14)
C5 C6 C7 C8 -178.0(9)
C16 N3 C8 C7 -178.2(8)
Ir1 N3 C8 C7 4.8(10)
C16 N3 C8 C9 4.8(13)
Ir1 N3 C8 C9 -172.2(8)
N2 C7 C8 N3 -4.7(12)
C6 C7 C8 N3 177.0(9)
N2 C7 C8 C9 172.3(9)
C6 C7 C8 C9 -6.0(15)
C2 N1 C10 C15 78.9(11)
Ir1 N1 C10 C15 -85.3(11)
C2 N1 C10 C11 -96.1(11)
Ir1 N1 C10 C11 99.7(10)
C15 C10 C11 C12 -0.7(15)
N1 C10 C11 C12 174.1(9)
C15 C10 C11 C22 -176.5(9)
N1 C10 C11 C22 -1.7(14)
C10 C11 C12 C13 0.3(15)
C22 C11 C12 C13 176.2(10)
C11 C12 C13 C14 0.0(16)
C12 C13 C14 C15 0.2(16)
C11 C10 C15 C14 0.9(15)
N1 C10 C15 C14 -174.0(9)
C11 C10 C15 C25 -179.4(9)
N1 C10 C15 C25 5.7(14)
C13 C14 C15 C10 -0.6(15)
C13 C14 C15 C25 179.7(10)
C8 N3 C16 C21 -90.3(11)
Ir1 N3 C16 C21 86.3(10)
C8 N3 C16 C17 89.9(11)
Ir1 N3 C16 C17 -93.6(10)
C21 C16 C17 C18 2.7(15)
N3 C16 C17 C18 -177.5(9)
C21 C16 C17 C28 -173.6(10)
N3 C16 C17 C28 6.3(14)
C16 C17 C18 C19 -0.2(16)
C28 C17 C18 C19 176.1(10)
C17 C18 C19 C20 -2.2(17)
C18 C19 C20 C21 2.1(17)
C19 C20 C21 C16 0.3(16)
C19 C20 C21 C31 -178.9(10)
C17 C16 C21 C20 -2.8(15)
N3 C16 C21 C20 177.4(9)
C17 C16 C21 C31 176.4(10)
N3 C16 C21 C31 -3.4(14)
C12 C11 C22 C24 42.7(13)
C10 C11 C22 C24 -141.6(10)
C12 C11 C22 C23 -81.8(12)
C10 C11 C22 C23 93.9(12)
C10 C15 C25 C27 107.1(12)
C14 C15 C25 C27 -73.2(13)
C10 C15 C25 C26 -128.7(11)
C14 C15 C25 C26 51.0(14)
C18 C17 C28 C30 -35.3(15)
C16 C17 C28 C30 140.9(10)
C18 C17 C28 C29 88.7(13)
C16 C17 C28 C29 -95.2(12)
C20 C21 C31 C32 -56.0(14)
C16 C21 C31 C32 124.8(11)
C20 C21 C31 C33 67.8(13)
C16 C21 C31 C33 -111.4(11)
N4 Si1 C34 C39 -107.6(9)
C40 Si1 C34 C39 14.2(10)
C46 Si1 C34 C39 131.1(9)
N4 Si1 C34 C35 70.5(9)
C40 Si1 C34 C35 -167.7(9)
C46 Si1 C34 C35 -50.8(10)
C39 C34 C35 C36 1.1(16)
Si1 C34 C35 C36 -177.1(9)
C34 C35 C36 C37 -2.9(17)
C35 C36 C37 C38 2.5(16)
C36 C37 C38 C39 -0.3(16)
C37 C38 C39 C34 -1.6(16)
C35 C34 C39 C38 1.2(15)
Si1 C34 C39 C38 179.3(8)
N4 Si1 C40 C41 29.6(9)
C34 Si1 C40 C41 -87.7(9)
C46 Si1 C40 C41 156.9(8)
N4 Si1 C40 C45 -155.5(8)
C34 Si1 C40 C45 87.2(9)
C46 Si1 C40 C45 -28.2(9)
C45 C40 C41 C42 2.7(15)
Si1 C40 C41 C42 177.8(8)
C40 C41 C42 C43 -0.2(16)
C41 C42 C43 C44 -2.8(16)
C41 C42 C43 C52 178.3(10)
C42 C43 C44 C45 3.1(16)
C52 C43 C44 C45 -178.0(10)
C43 C44 C45 C40 -0.5(16)
C41 C40 C45 C44 -2.4(15)
Si1 C40 C45 C44 -177.4(8)
N4 Si1 C46 C51 -163.4(8)
C40 Si1 C46 C51 68.6(10)
C34 Si1 C46 C51 -45.6(10)
N4 Si1 C46 C47 16.6(10)
C40 Si1 C46 C47 -111.4(9)
C34 Si1 C46 C47 134.4(8)
C51 C46 C47 C48 -2.1(15)
Si1 C46 C47 C48 177.9(8)
C46 C47 C48 C49 0.9(16)
C47 C48 C49 C50 0.9(17)
C48 C49 C50 C51 -1.6(18)
C49 C50 C51 C46 0.4(17)
C47 C46 C51 C50 1.4(16)
Si1 C46 C51 C50 -178.6(9)
C44 C43 C52 F3 -92.7(14)
C42 C43 C52 F3 86.2(13)
C44 C43 C52 F1 27.3(15)
C42 C43 C52 F1 -153.8(10)
C44 C43 C52 F2 146.1(11)
C42 C43 C52 F2 -35.0(15)
N12 Ir11 N11 C102 -2.3(7)
N14 Ir11 N11 C102 177.8(6)
N13 Ir11 N11 C102 -8.9(12)
N12 Ir11 N11 C110 157.6(8)
N14 Ir11 N11 C110 -22.2(9)
N13 Ir11 N11 C110 151.1(8)
N14 Ir11 N12 C103 -176(3)
N13 Ir11 N12 C103 -177.7(7)
N11 Ir11 N12 C103 4.9(7)
N14 Ir11 N12 C107 4(3)
N13 Ir11 N12 C107 2.4(6)
N11 Ir11 N12 C107 -175.1(7)
N12 Ir11 N13 C108 -2.7(7)
N14 Ir11 N13 C108 177.4(7)
N11 Ir11 N13 C108 3.8(12)
N12 Ir11 N13 C116 172.7(8)
N14 Ir11 N13 C116 -7.1(8)
N11 Ir11 N13 C116 179.3(8)
C146 Si11 N14 Ir11 -61.0(10)
C140 Si11 N14 Ir11 68.4(10)
C134 Si11 N14 Ir11 -179.1(8)
N12 Ir11 N14 Si11 155(2)
N13 Ir11 N14 Si11 155.8(9)
N11 Ir11 N14 Si11 -26.8(10)
C110 N11 C102 C103 -163.2(8)
Ir11 N11 C102 C103 -0.3(10)
C110 N11 C102 C101 8.4(14)
Ir11 N11 C102 C101 171.2(8)
C107 N12 C103 C104 -0.5(13)
Ir11 N12 C103 C104 179.5(7)
C107 N12 C103 C102 173.6(8)
Ir11 N12 C103 C102 -6.4(11)
N11 C102 C103 N12 4.0(12)
C101 C102 C103 N12 -168.2(9)
N11 C102 C103 C104 177.4(10)
C101 C102 C103 C104 5.2(16)
N12 C103 C104 C105 -0.2(14)
C102 C103 C104 C105 -173.2(10)
C103 C104 C105 C106 1.3(15)
C104 C105 C106 C107 -1.7(15)
C105 C106 C107 N12 1.0(14)
C105 C106 C107 C108 -176.9(10)
C103 N12 C107 C106 0.1(13)
Ir11 N12 C107 C106 -179.9(7)
C103 N12 C107 C108 178.4(8)
Ir11 N12 C107 C108 -1.6(10)
C116 N13 C108 C107 -173.2(8)
Ir11 N13 C108 C107 2.6(11)
C116 N13 C108 C109 8.1(14)
Ir11 N13 C108 C109 -176.1(8)
C106 C107 C108 N13 177.4(10)
N12 C107 C108 N13 -0.7(12)
C106 C107 C108 C109 -3.8(16)
N12 C107 C108 C109 178.1(8)
C102 N11 C110 C115 78.7(11)
Ir11 N11 C110 C115 -81.4(11)
C102 N11 C110 C111 -97.6(11)
Ir11 N11 C110 C111 102.3(10)
C115 C110 C111 C112 0.6(15)
N11 C110 C111 C112 176.8(9)
C115 C110 C111 C122 -177.3(10)
N11 C110 C111 C122 -1.1(15)
C110 C111 C112 C113 -0.3(16)
C122 C111 C112 C113 177.6(10)
C111 C112 C113 C114 -0.2(17)
C112 C113 C114 C115 0.4(17)
C111 C110 C115 C114 -0.4(15)
N11 C110 C115 C114 -176.7(9)
C111 C110 C115 C125 177.7(10)
N11 C110 C115 C125 1.4(14)
C113 C114 C115 C110 -0.1(16)
C113 C114 C115 C125 -178.2(10)
C108 N13 C116 C121 -96.1(11)
Ir11 N13 C116 C121 88.6(11)
C108 N13 C116 C117 88.5(11)
Ir11 N13 C116 C117 -86.8(10)
C121 C116 C117 C118 0.9(16)
N13 C116 C117 C118 176.3(9)
C121 C116 C117 C128 -179.4(10)
N13 C116 C117 C128 -4.1(15)
C116 C117 C118 C119 -1.1(16)
C128 C117 C118 C119 179.3(10)
C117 C118 C119 C120 1.1(18)
C118 C119 C120 C121 -0.9(18)
C119 C120 C121 C116 0.7(17)
C119 C120 C121 C131 -178.4(11)
C117 C116 C121 C120 -0.8(16)
N13 C116 C121 C120 -175.9(9)
C117 C116 C121 C131 178.3(10)
N13 C116 C121 C131 3.2(15)
C110 C111 C122 C124 -146.3(10)
C112 C111 C122 C124 35.8(14)
C110 C111 C122 C123 91.0(12)
C112 C111 C122 C123 -86.9(12)
C110 C115 C125 C127 103.0(12)
C114 C115 C125 C127 -78.9(12)
C110 C115 C125 C126 -132.2(11)
C114 C115 C125 C126 45.9(14)
C118 C117 C128 C130 -48.9(14)
C116 C117 C128 C130 131.5(11)
C118 C117 C128 C129 78.4(13)
C116 C117 C128 C129 -101.3(12)
C120 C121 C131 C132 -52.2(14)
C116 C121 C131 C132 128.7(11)
C120 C121 C131 C133 69.3(15)
C116 C121 C131 C133 -109.8(12)
N14 Si11 C134 C135 50.3(9)
C146 Si11 C134 C135 -70.1(9)
C140 Si11 C134 C135 170.8(8)
N14 Si11 C134 C139 -129.0(8)
C146 Si11 C134 C139 110.6(9)
C140 Si11 C134 C139 -8.5(9)
C139 C134 C135 C136 3.1(15)
Si11 C134 C135 C136 -176.2(8)
C134 C135 C136 C137 -1.2(16)
C135 C136 C137 C138 -1.4(16)
C136 C137 C138 C139 1.9(16)
C137 C138 C139 C134 0.1(15)
C135 C134 C139 C138 -2.6(15)
Si11 C134 C139 C138 176.7(8)
N14 Si11 C140 C145 -146.5(9)
C146 Si11 C140 C145 -17.3(11)
C134 Si11 C140 C145 99.1(10)
N14 Si11 C140 C141 43.7(9)
C146 Si11 C140 C141 172.9(8)
C134 Si11 C140 C141 -70.7(9)
C145 C140 C141 C142 0.3(16)
Si11 C140 C141 C142 171.0(9)
C140 C141 C142 C143 -0.4(17)
C141 C142 C143 C144 0.6(17)
C141 C142 C143 C152 178.3(10)
C142 C143 C144 C145 -0.7(17)
C152 C143 C144 C145 -178.3(10)
C141 C140 C145 C144 -0.3(16)
Si11 C140 C145 C144 -170.0(9)
C143 C144 C145 C140 0.5(17)
N14 Si11 C146 C151 -168.1(9)
C140 Si11 C146 C151 61.4(10)
C134 Si11 C146 C151 -51.5(10)
N14 Si11 C146 C147 11.6(10)
C140 Si11 C146 C147 -118.9(9)
C134 Si11 C146 C147 128.2(9)
C151 C146 C147 C148 -1.1(16)
Si11 C146 C147 C148 179.1(8)
C146 C147 C148 C149 0.1(17)
C147 C148 C149 C150 1.5(17)
C148 C149 C150 C151 -2.1(19)
C149 C150 C151 C146 1.0(19)
C147 C146 C151 C150 0.6(17)
Si11 C146 C151 C150 -179.7(9)
C144 C143 C152 F13 -165.3(10)
C142 C143 C152 F13 17.0(16)
C144 C143 C152 F11 -44.1(14)
C142 C143 C152 F11 138.2(11)
C144 C143 C152 F12 74.2(14)
C142 C143 C152 F12 -103.5(12)
